data_9001351
loop_
_publ_author_name
'Brigatti, M. F.'
'Galli, E.'
'Poppi, L.'

_publ_section_title
;Effect of Ti substitution in biotite-M crystal chemistry Sample 15 from a
 alkaline gabbro-peralkaline syenite rock, Mt St Hilaire, Quebec
;
_journal_name_full 'American Mineralogist'
_journal_page_first 1174
_journal_page_last 1183
_journal_volume 76
_journal_year 1991
_chemical_formula_sum
;Al1.27 Ca0.007 Cr0.006 Fe0.942 K0.915 Mg1.476 Mn0.024 Na0.015 O12 Si2.736
 Ti0.39
;
_chemical_name_mineral Biotite
_space_group_IT_number 12
_symmetry_space_group_name_Hall '-C 2y'
_symmetry_space_group_name_H-M 'C 1 2/m 1'
_cell_angle_alpha 90
_cell_angle_beta 100.20
_cell_angle_gamma 90
_cell_length_a 5.329
_cell_length_b 9.235
_cell_length_c 10.190
_cell_formula_units_Z 2
_cell_volume 493.558
_database_code_amcsd 0001385
_exptl_crystal_density_diffrn 3.016
_cod_original_formula_sum 'Si2.736 Al1.27 K.915 Ca.007 Na.015 Mg1.476 Cr.006 Fe.942 Mn.024 Ti.39 O12'
_cod_database_code 9001351

loop_
_space_group_symop_operation_xyz
x,y,z
1/2+x,1/2+y,z
x,-y,z
1/2+x,1/2-y,z
-x,y,-z
1/2-x,1/2+y,-z
-x,-y,-z
1/2-x,1/2-y,-z

loop_
_atom_site_aniso_label
_atom_site_aniso_U_11
_atom_site_aniso_U_22
_atom_site_aniso_U_33
_atom_site_aniso_U_12
_atom_site_aniso_U_13
_atom_site_aniso_U_23
Si 0.01059 0.00821 0.01223 0.00000 0.00213 -0.00047
Al 0.01059 0.00821 0.01223 0.00000 0.00213 -0.00047
K 0.03289 0.03154 0.03974 0.00000 0.00586 0.00000
Ca 0.03289 0.03154 0.03974 0.00000 0.00586 0.00000
Na 0.03289 0.03154 0.03974 0.00000 0.00586 0.00000
Mg1 0.01226 0.00821 0.01478 0.00000 0.00400 0.00000
Al1 0.01226 0.00821 0.01478 0.00000 0.00400 0.00000
Cr1 0.01226 0.00821 0.01478 0.00000 0.00400 0.00000
Fe1 0.01226 0.00821 0.01478 0.00000 0.00400 0.00000
Mn1 0.01226 0.00821 0.01478 0.00000 0.00400 0.00000
Ti1 0.01226 0.00821 0.01478 0.00000 0.00400 0.00000
Mg2 0.00892 0.01210 0.01376 0.00000 0.00160 0.00000
Al2 0.00892 0.01210 0.01376 0.00000 0.00160 0.00000
Cr2 0.00892 0.01210 0.01376 0.00000 0.00160 0.00000
Fe2 0.00892 0.01210 0.01376 0.00000 0.00160 0.00000
Mn2 0.00892 0.01210 0.01376 0.00000 0.00160 0.00000
Ti2 0.00892 0.01210 0.01376 0.00000 0.00160 0.00000
O1 0.02703 0.01426 0.02191 0.00000 0.00187 0.00000
O2 0.02021 0.02420 0.01681 -0.00245 0.00480 -0.00328
O3 0.01254 0.01253 0.01223 -0.00147 0.00107 0.00188
O4 0.01505 0.01469 0.01427 0.00000 0.00266 0.00000

loop_
_atom_site_label
_atom_site_fract_x
_atom_site_fract_y
_atom_site_fract_z
_atom_site_occupancy
Si 0.07420 0.16710 0.22500 0.68400
Al 0.07420 0.16710 0.22500 0.31600
K 0.00000 0.50000 0.00000 0.91500
Ca 0.00000 0.50000 0.00000 0.00700
Na 0.00000 0.50000 0.00000 0.01500
Mg1 0.00000 0.00000 0.50000 0.49200
Al1 0.00000 0.00000 0.50000 0.00200
Cr1 0.00000 0.00000 0.50000 0.00200
Fe1 0.00000 0.00000 0.50000 0.31400
Mn1 0.00000 0.00000 0.50000 0.00800
Ti1 0.00000 0.00000 0.50000 0.13000
Mg2 0.00000 0.33680 0.50000 0.49200
Al2 0.00000 0.33680 0.50000 0.00200
Cr2 0.00000 0.33680 0.50000 0.00200
Fe2 0.00000 0.33680 0.50000 0.31400
Mn2 0.00000 0.33680 0.50000 0.00800
Ti2 0.00000 0.33680 0.50000 0.13000
O1 0.01740 0.00000 0.16910 1.00000
O2 0.32430 0.23110 0.16780 1.00000
O3 0.13070 0.16830 0.39100 1.00000
O4 0.12930 0.50000 0.39640 1.00000

loop_
_cod_related_entry_id
_cod_related_entry_database
_cod_related_entry_code
1 AMCSD 0001385
